data_7207828
loop_
_publ_author_name
'Chen, Shui-Sheng'
'Zhao, Yue'
'Fan, Jian'
'Okamura, Taka-aki'
'Bai, Zheng-Shuai'
'Chen, Zhi-Hao'
'Sun, Wei-Yin'

_publ_section_title
;
 Construction of coordination frameworks based on 4-imidazolyl tecton
 1,4-di(1H-imidazol-4-yl)benzene and varied carboxylic acids
;
_journal_issue 10
_journal_name_full CrystEngComm
_journal_page_first 3564
_journal_paper_doi 10.1039/c2ce06632g
_journal_volume 14
_journal_year 2012
_chemical_formula_sum 'C7 H12 Ag N5 O5 S'
_chemical_formula_weight 386.15
_chemical_name_systematic
;
?
;
_space_group_IT_number 15
_symmetry_cell_setting monoclinic
_symmetry_space_group_name_Hall '-C 2yc'
_symmetry_space_group_name_H-M 'C 1 2/c 1'
_atom_sites_solution_hydrogens geom
_atom_sites_solution_primary direct
_atom_sites_solution_secondary difmap
_audit_creation_method SHELXL-97
_cell_angle_alpha 90.000
_cell_angle_beta 92.75(5)
_cell_angle_gamma 90.000
_cell_formula_units_Z 8
_cell_length_a 11.115(5)
_cell_length_b 14.361(6)
_cell_length_c 14.281(5)
_cell_measurement_reflns_used 2719
_cell_measurement_temperature 100(2)
_cell_measurement_theta_max 28.2
_cell_measurement_theta_min 2.3
_cell_volume 2276.9(16)
_computing_cell_refinement 'Bruker SAINT'
_computing_data_collection 'Bruker APEX'
_computing_data_reduction 'Bruker SAINT'
_computing_molecular_graphics 'DIAMOND 3.1 d'
_computing_publication_material 'SHELXS-97 (Sheldrick, 1990)'
_computing_structure_refinement 'SHELXL-97 (Sheldrick, 1997)'
_computing_structure_solution 'SHELXS-97 (Sheldrick, 1990)'
_diffrn_ambient_temperature 100(2)
_diffrn_measured_fraction_theta_full 0.994
_diffrn_measured_fraction_theta_max 0.970
_diffrn_measurement_device_type 'Bruker SMART APEX'
_diffrn_measurement_method \w
_diffrn_radiation_monochromator graphite
_diffrn_radiation_source 'fine-focus sealed tube'
_diffrn_radiation_type MoK\a
_diffrn_radiation_wavelength 0.71073
_diffrn_reflns_av_R_equivalents 0.0716
_diffrn_reflns_av_sigmaI/netI 0.0805
_diffrn_reflns_limit_h_max 7
_diffrn_reflns_limit_h_min -14
_diffrn_reflns_limit_k_max 18
_diffrn_reflns_limit_k_min -19
_diffrn_reflns_limit_l_max 18
_diffrn_reflns_limit_l_min -18
_diffrn_reflns_number 6898
_diffrn_reflns_theta_full 25.00
_diffrn_reflns_theta_max 28.21
_diffrn_reflns_theta_min 2.32
_exptl_absorpt_coefficient_mu 1.982
_exptl_absorpt_correction_T_max 0.6926
_exptl_absorpt_correction_T_min 0.6167
_exptl_absorpt_correction_type multi-scan
_exptl_absorpt_process_details SADABS
_exptl_crystal_colour colourless
_exptl_crystal_density_diffrn 2.253
_exptl_crystal_density_method 'not measured'
_exptl_crystal_description cuboids
_exptl_crystal_F_000 1536
_exptl_crystal_size_max 0.27
_exptl_crystal_size_mid 0.22
_exptl_crystal_size_min 0.20
_refine_diff_density_max 1.801
_refine_diff_density_min -1.363
_refine_diff_density_rms 0.212
_refine_ls_extinction_method none
_refine_ls_goodness_of_fit_ref 1.075
_refine_ls_hydrogen_treatment constr
_refine_ls_matrix_type full
_refine_ls_number_parameters 172
_refine_ls_number_reflns 2719
_refine_ls_number_restraints 0
_refine_ls_restrained_S_all 1.075
_refine_ls_R_factor_all 0.1090
_refine_ls_R_factor_gt 0.0713
_refine_ls_shift/su_max 0.000
_refine_ls_shift/su_mean 0.000
_refine_ls_structure_factor_coef Fsqd
_refine_ls_weighting_details 'calc w=1/[\s^2^(Fo^2^)+(0.0620P)^2^+33.8535P] where P=(Fo^2^+2Fc^2^)/3'
_refine_ls_weighting_scheme calc
_refine_ls_wR_factor_gt 0.1562
_refine_ls_wR_factor_ref 0.1805
_reflns_number_gt 1867
_reflns_number_total 2719
_reflns_threshold_expression >2sigma(I)
_cod_data_source_file c2ce06632g.txt
_cod_data_source_block 27octb
_cod_depositor_comments
;
The following automatic conversions were performed:

'_refine_ls_hydrogen_treatment' value 'CONSTR' changed to 'constr'
according to /home/saulius/struct/CIF-dictionaries/cif_core.dic
dictionary named 'cif_core.dic' version 2.4.1 from 2010-06-29.

Automatic conversion script
Id: cif_fix_values 1715 2011-07-08 13:25:40Z adriana 
;
_cod_original_sg_symbol_H-M C2/c
_cod_database_code 7207828

loop_
_symmetry_equiv_pos_as_xyz
'x, y, z'
'-x, y, -z+1/2'
'x+1/2, y+1/2, z'
'-x+1/2, y+1/2, -z+1/2'
'-x, -y, -z'
'x, -y, z-1/2'
'-x+1/2, -y+1/2, -z'
'x+1/2, -y+1/2, z-1/2'

loop_
_atom_site_label
_atom_site_type_symbol
_atom_site_fract_x
_atom_site_fract_y
_atom_site_fract_z
_atom_site_U_iso_or_equiv
_atom_site_adp_type
_atom_site_occupancy
_atom_site_symmetry_multiplicity
_atom_site_calc_flag
_atom_site_refinement_flags
_atom_site_disorder_assembly
_atom_site_disorder_group
Ag1 Ag 0.65325(7) 0.00218(4) 0.21238(4) 0.0366(2) Uani 1 1 d . . .
S1 S 0.32159(18) -0.32506(13) 0.13327(13) 0.0269(4) Uani 1 1 d . . .
O2 O 0.1962(5) -0.3402(4) 0.1000(4) 0.0350(13) Uani 1 1 d . . .
N9 N 0.5911(6) -0.2515(4) 0.0609(4) 0.0241(13) Uani 1 1 d . . .
N7 N 0.6283(5) -0.1020(4) 0.1012(4) 0.0229(13) Uani 1 1 d . . .
O1 O 0.3553(6) -0.3875(4) 0.2108(4) 0.0417(15) Uani 1 1 d . . .
C4 C 0.6046(6) -0.2033(5) -0.0214(5) 0.0240(15) Uani 1 1 d . . .
C11 C 0.4150(7) -0.3564(6) 0.0404(5) 0.0286(17) Uani 1 1 d . . .
H11A H 0.3973 -0.4201 0.0217 0.034 Uiso 1 1 calc R . .
H11B H 0.3962 -0.3166 -0.0132 0.034 Uiso 1 1 calc R . .
C8 C 0.6059(7) -0.1881(6) 0.1307(5) 0.0290(17) Uani 1 1 d . . .
H8 H 0.6009 -0.2033 0.1937 0.035 Uiso 1 1 calc R . .
O3 O 0.3466(5) -0.2274(4) 0.1543(4) 0.0366(14) Uani 1 1 d . . .
C5 C 0.6259(6) -0.1115(5) 0.0047(5) 0.0231(15) Uani 1 1 d . . .
C10 C 0.5494(8) -0.3481(6) 0.0678(6) 0.0330(18) Uani 1 1 d . . .
H10A H 0.5639 -0.3701 0.1315 0.040 Uiso 1 1 calc R . .
H10B H 0.5949 -0.3872 0.0268 0.040 Uiso 1 1 calc R . .
C6 C 0.6383(6) -0.0476(5) -0.0697(5) 0.0234(15) Uani 1 1 d . . .
N6 N 0.6557(6) 0.0430(5) -0.0576(5) 0.0296(15) Uani 1 1 d . . .
H6A H 0.6624 0.0788 -0.1054 0.035 Uiso 1 1 calc R . .
H6B H 0.6601 0.0661 -0.0020 0.035 Uiso 1 1 calc R . .
N3 N 0.5988(6) -0.2402(5) -0.1076(4) 0.0282(14) Uani 1 1 d . . .
O2W O 1.0407(14) -0.0582(10) 0.3639(10) 0.144(5) Uani 1 1 d . . .
O1WB O 0.921(4) -0.091(2) 0.276(2) 0.148(15) Uiso 0.44(3) 1 d P A 2
O1WA O 0.8214(15) -0.1070(10) 0.2870(9) 0.060(6) Uiso 0.56(3) 1 d P A 1
N1 N 0.6315(5) -0.0830(5) -0.1587(4) 0.0256(14) Uani 1 1 d . . .
C2 C 0.6150(7) -0.1752(6) -0.1716(5) 0.0272(16) Uani 1 1 d . . .
H2 H 0.6150 -0.1958 -0.2334 0.033 Uiso 1 1 calc R . .

loop_
_atom_site_aniso_label
_atom_site_aniso_U_11
_atom_site_aniso_U_22
_atom_site_aniso_U_33
_atom_site_aniso_U_23
_atom_site_aniso_U_13
_atom_site_aniso_U_12
Ag1 0.0577(5) 0.0353(4) 0.0167(3) -0.0032(2) 0.0025(3) -0.0083(3)
S1 0.0277(10) 0.0315(10) 0.0212(9) -0.0016(7) -0.0001(7) -0.0023(8)
O2 0.027(3) 0.050(4) 0.028(3) -0.009(3) 0.002(2) -0.009(3)
N9 0.024(3) 0.024(3) 0.024(3) -0.003(2) -0.003(3) -0.004(3)
N7 0.022(3) 0.031(3) 0.015(3) 0.001(2) -0.004(2) -0.005(3)
O1 0.040(4) 0.052(4) 0.033(3) 0.010(3) 0.001(3) 0.001(3)
C4 0.015(3) 0.035(4) 0.022(4) -0.001(3) 0.002(3) 0.000(3)
C11 0.029(4) 0.030(4) 0.027(4) -0.002(3) 0.002(3) 0.000(3)
C8 0.022(4) 0.039(5) 0.025(4) 0.002(3) -0.002(3) 0.000(3)
O3 0.043(4) 0.036(3) 0.031(3) -0.008(2) 0.002(3) -0.004(3)
C5 0.015(4) 0.035(4) 0.019(3) -0.002(3) 0.000(3) 0.002(3)
C10 0.034(5) 0.030(4) 0.036(5) -0.001(3) 0.007(4) 0.001(3)
C6 0.016(4) 0.027(4) 0.027(4) -0.005(3) -0.004(3) 0.003(3)
N6 0.034(4) 0.030(4) 0.024(3) -0.004(3) -0.003(3) 0.000(3)
N3 0.024(4) 0.035(4) 0.025(3) -0.002(3) -0.003(3) -0.001(3)
O2W 0.168(13) 0.137(11) 0.123(11) 0.016(9) -0.023(9) -0.025(10)
N1 0.020(3) 0.039(4) 0.018(3) 0.003(3) 0.000(2) 0.005(3)
C2 0.023(4) 0.040(4) 0.019(4) -0.004(3) 0.000(3) 0.000(3)

loop_
_atom_type_symbol
_atom_type_description
_atom_type_scat_dispersion_real
_atom_type_scat_dispersion_imag
_atom_type_scat_source
C C 0.0033 0.0016 'International Tables Vol C Tables 4.2.6.8 and 6.1.1.4'
H H 0.0000 0.0000 'International Tables Vol C Tables 4.2.6.8 and 6.1.1.4'
N N 0.0061 0.0033 'International Tables Vol C Tables 4.2.6.8 and 6.1.1.4'
O O 0.0106 0.0060 'International Tables Vol C Tables 4.2.6.8 and 6.1.1.4'
S S 0.1246 0.1234 'International Tables Vol C Tables 4.2.6.8 and 6.1.1.4'
Ag Ag -0.8971 1.1015 'International Tables Vol C Tables 4.2.6.8 and 6.1.1.4'

loop_
_geom_angle_atom_site_label_1
_geom_angle_atom_site_label_2
_geom_angle_atom_site_label_3
_geom_angle
_geom_angle_site_symmetry_3
N7 Ag1 N1 162.2(2) 6_556
O3 S1 O1 113.3(4) .
O3 S1 O2 112.2(4) .
O1 S1 O2 111.1(4) .
O3 S1 C11 106.5(4) .
O1 S1 C11 105.8(4) .
O2 S1 C11 107.5(4) .
C8 N9 C4 106.0(6) .
C8 N9 C10 127.9(7) .
C4 N9 C10 125.4(6) .
C8 N7 C5 103.1(6) .
C8 N7 Ag1 115.1(5) .
C5 N7 Ag1 141.8(5) .
N3 C4 N9 125.7(7) .
N3 C4 C5 128.6(7) .
N9 C4 C5 105.8(6) .
C10 C11 S1 112.7(6) .
N7 C8 N9 114.1(7) .
N7 C5 C4 110.9(7) .
N7 C5 C6 133.3(7) .
C4 C5 C6 115.8(6) .
N9 C10 C11 111.4(7) .
N6 C6 N1 119.1(7) .
N6 C6 C5 123.8(7) .
N1 C6 C5 117.0(7) .
C2 N3 C4 110.7(7) .
C2 N1 C6 119.5(6) .
C2 N1 Ag1 115.0(5) 6
C6 N1 Ag1 125.4(5) 6
N3 C2 N1 128.3(7) .

loop_
_geom_bond_atom_site_label_1
_geom_bond_atom_site_label_2
_geom_bond_distance
_geom_bond_site_symmetry_2
Ag1 N7 2.189(6) .
Ag1 N1 2.199(6) 6_556
S1 O3 1.458(6) .
S1 O1 1.460(6) .
S1 O2 1.467(6) .
S1 C11 1.781(8) .
N9 C8 1.355(9) .
N9 C4 1.378(9) .
N9 C10 1.468(10) .
N7 C8 1.334(10) .
N7 C5 1.384(9) .
C4 N3 1.339(9) .
C4 C5 1.387(11) .
C11 C10 1.530(11) .
C5 C6 1.416(11) .
C6 N6 1.327(10) .
C6 N1 1.366(9) .
N3 C2 1.324(10) .
N1 C2 1.349(10) .
N1 Ag1 2.199(6) 6
